data_2201175
loop_
_publ_author_name
'Wolfgang Kliegel'
'Klaus Dr\"uckler'
'Brian O. Patrick'
'Steven J. Rettig'
'James Trotter'

_publ_section_title
;
 A polycyclic condensate of phenylboronic and boric acids with
 <i>N</i>-hydroxypiperidine
;
_journal_issue 4
_journal_name_full 'Acta Crystallographica Section E'
_journal_page_first o393
_journal_page_last o395
_journal_paper_doi 10.1107/S160053680200380X
_journal_volume 58
_journal_year 2002
_chemical_formula_iupac 'C5 H12 N O 1+, C28 H37 B6 N2 O10 1-, 0.5C4 H10 O'
_chemical_formula_moiety 'C5 H12 N O 1+, C28 H37 B6 N2 O10 1-, 0.5C4 H10 O'
_chemical_formula_sum 'C35 H54 B6 N3 O11.5'
_chemical_formula_weight 765.68
_space_group_IT_number 2
_symmetry_cell_setting triclinic
_symmetry_space_group_name_Hall '-P 1'
_symmetry_space_group_name_H-M 'P -1'
_cell_angle_alpha 105.467(2)
_cell_angle_beta 107.949(4)
_cell_angle_gamma 109.453(2)
_cell_formula_units_Z 2
_cell_length_a 10.636(2)
_cell_length_b 15.340(2)
_cell_length_c 15.545(2)
_cell_measurement_reflns_used 9653
_cell_measurement_temperature 173
_cell_measurement_theta_max 27.85
_cell_measurement_theta_min 2.26
_cell_volume 2073.3(6)
_computing_cell_refinement d*TREK
_computing_data_collection 'd*TREK (Molecular Structure Corporation, 1997)'
_computing_data_reduction 'TEXSAN (Molecular Structure Corporation, 1997)'
_computing_publication_material TEXSAN
_computing_structure_refinement TEXSAN
_computing_structure_solution 'SIR97 (Altomare et al., 1999)'
_diffrn_ambient_temperature 173
_diffrn_measurement_device_type 'Quantum CCD'
_diffrn_measurement_method CCD
_diffrn_radiation_monochromator graphite
_diffrn_radiation_source 'X-ray tube'
_diffrn_radiation_type MoK\a
_diffrn_radiation_wavelength 0.7107
_diffrn_reflns_av_R_equivalents 0.038
_diffrn_reflns_av_sigmaI/netI 0.09
_diffrn_reflns_limit_h_max 13
_diffrn_reflns_limit_h_min -12
_diffrn_reflns_limit_k_max 17
_diffrn_reflns_limit_k_min -19
_diffrn_reflns_limit_l_max 18
_diffrn_reflns_limit_l_min -20
_diffrn_reflns_number 19307
_diffrn_reflns_reduction_process 'Lp corrections applied'
_diffrn_reflns_theta_max 27.87
_diffrn_reflns_theta_min 2.26
_diffrn_standards_decay_% 0.00
_diffrn_standards_interval_count 0
_diffrn_standards_number 0
_exptl_absorpt_coefficient_mu 0.087
_exptl_absorpt_correction_T_max 0.98
_exptl_absorpt_correction_T_min 0.96
_exptl_absorpt_correction_type multi-scan
_exptl_absorpt_process_details 'd*TREK (Molecular Structure Corporation, 1997)'
_exptl_crystal_colour colorless
_exptl_crystal_density_diffrn 1.226
_exptl_crystal_density_meas ?
_exptl_crystal_description chip
_exptl_crystal_F_000 814
_exptl_crystal_size_max 0.40
_exptl_crystal_size_mid 0.30
_exptl_crystal_size_min 0.20
_refine_diff_density_max 0.49
_refine_diff_density_min -0.49
_refine_ls_extinction_method none
_refine_ls_goodness_of_fit_all 1.41
_refine_ls_goodness_of_fit_ref 1.41
_refine_ls_hydrogen_treatment mixed
_refine_ls_matrix_type full
_refine_ls_number_constraints 0
_refine_ls_number_parameters 527
_refine_ls_number_reflns 8500
_refine_ls_number_restraints 2
_refine_ls_R_factor_all 0.073
_refine_ls_R_factor_gt 0.043
_refine_ls_shift/su_max 0.036
_refine_ls_shift/su_mean 0.001
_refine_ls_structure_factor_coef Fsqd
_refine_ls_weighting_details 'w = 1/[\s^2^(Fo^2^)]'
_refine_ls_weighting_scheme sigma
_refine_ls_wR_factor_all 0.102
_refine_ls_wR_factor_ref 0.102
_reflns_number_gt 5491
_reflns_number_total 8500
_reflns_threshold_expression I>3\s(I)
_cod_data_source_file om6081.cif
_cod_data_source_block II
_cod_depositor_comments
;
The following automatic conversions were performed:

'_exptl_crystal_density_meas' value 'not measured' was changed to '?'
- the value is perceived as not measured.

Automatic conversion script
Id: cif_fix_values 3008 2015-01-20 13:52:24Z robertas 
;
_cod_original_cell_volume 2073.3(5)
_cod_database_code 2201175

loop_
_symmetry_equiv_pos_as_xyz
'  +x,  +y,  +z'
'  -x,  -y,  -z'

loop_
_atom_site_label
_atom_site_fract_x
_atom_site_fract_y
_atom_site_fract_z
_atom_site_U_iso_or_equiv
_atom_site_adp_type
_atom_site_calc_flag
_atom_site_calc_attached_atom
_atom_site_refinement_flags
_atom_site_occupancy
O1 -0.08790(10) 0.66068(7) 0.68249(6) 0.0194(2) Uani d ? . 1.000
O2 -0.09820(10) 0.55593(7) 0.77181(7) 0.0231(3) Uani d ? . 1.000
O3 0.12690(10) 0.63697(7) 0.76185(6) 0.0189(2) Uani d ? . 1.000
O4 0.15900(10) 0.77887(6) 0.72005(6) 0.0171(2) Uani d ? . 1.000
O5 0.14530(10) 0.74887(7) 0.55634(6) 0.0290(3) Uani d ? . 1.000
O6 0.03800(10) 0.60865(6) 0.59149(6) 0.0202(2) Uani d ? . 1.000
O7 0.32760(10) 0.90565(6) 0.69225(6) 0.0176(2) Uani d ? . 1.000
O8 0.16280(10) 0.95341(7) 0.59987(7) 0.0278(3) Uani d ? . 1.000
O9 0.38220(10) 0.97103(7) 0.57224(6) 0.0281(3) Uani d ? . 1.000
O10 0.05980(10) 0.58618(8) 0.44014(7) 0.0351(3) Uani d ? . 1.000
O11 0.50660(10) 0.93379(7) 0.86520(7) 0.0315(3) Uani d ? . 1.000
O12 1.0000 1.0000 1.0000 0.0953(9) Uani d ? S 1.000
N1 0.08080(10) 0.88197(9) 0.63036(8) 0.0253(3) Uani d ? . 1.000
N2 0.32440(10) 0.86917(8) 0.50256(8) 0.0217(3) Uani d ? . 1.000
N3 0.42390(10) 0.83355(8) 0.85447(8) 0.0211(3) Uani d ? . 1.000
C1 -0.0709(2) 0.81690(10) 0.54770(10) 0.0469(5) Uani d ? . 1.000
C2 -0.1631(2) 0.8770(2) 0.5360(2) 0.0813(7) Uani d ? . 1.000
C3 -0.1666(3) 0.9289(2) 0.6330(2) 0.0829(8) Uani d ? . 1.000
C4 -0.0114(2) 0.9976(2) 0.7093(2) 0.0638(7) Uani d ? . 1.000
C5 0.0753(2) 0.93800(10) 0.72280(10) 0.0348(5) Uani d ? . 1.000
C6 0.2447(2) 0.85890(10) 0.40064(9) 0.0270(4) Uani d ? . 1.000
C7 0.1817(2) 0.74990(10) 0.32790(10) 0.0325(4) Uani d ? . 1.000
C8 0.3017(2) 0.71650(10) 0.33460(10) 0.0348(4) Uani d ? . 1.000
C9 0.3876(2) 0.73270(10) 0.44040(10) 0.0324(4) Uani d ? . 1.000
C10 0.4482(2) 0.84200(10) 0.51180(10) 0.0297(4) Uani d ? . 1.000
C11 -0.3313(2) 0.57000(10) 0.68900(10) 0.0226(4) Uani d ? . 1.000
C12 -0.4116(2) 0.60080(10) 0.62450(10) 0.0305(4) Uani d ? . 1.000
C13 -0.5615(2) 0.57040(10) 0.59670(10) 0.0393(5) Uani d ? . 1.000
C14 -0.6348(2) 0.50810(10) 0.63300(10) 0.0410(5) Uani d ? . 1.000
C15 -0.5595(2) 0.47630(10) 0.69630(10) 0.0420(5) Uani d ? . 1.000
C16 -0.4092(2) 0.50700(10) 0.72450(10) 0.0327(5) Uani d ? . 1.000
C17 0.1155(2) 0.52020(10) 0.85116(9) 0.0191(3) Uani d ? . 1.000
C18 0.0461(2) 0.46900(10) 0.89830(10) 0.0259(4) Uani d ? . 1.000
C19 0.1084(2) 0.42060(10) 0.94950(10) 0.0343(4) Uani d ? . 1.000
C20 0.2395(2) 0.42130(10) 0.95350(10) 0.0390(5) Uani d ? . 1.000
C21 0.3097(2) 0.47000(10) 0.90670(10) 0.0377(5) Uani d ? . 1.000
C22 0.2482(2) 0.51920(10) 0.85650(10) 0.0282(4) Uani d ? . 1.000
C23 0.4291(2) 1.09540(10) 0.73009(9) 0.0196(3) Uani d ? . 1.000
C24 0.5754(2) 1.12570(10) 0.79460(10) 0.0289(4) Uani d ? . 1.000
C25 0.6664(2) 1.22420(10) 0.86730(10) 0.0402(4) Uani d ? . 1.000
C26 0.6144(2) 1.29530(10) 0.87660(10) 0.0442(4) Uani d ? . 1.000
C27 0.4717(2) 1.26830(10) 0.81360(10) 0.0403(5) Uani d ? . 1.000
C28 0.3802(2) 1.16950(10) 0.74090(10) 0.0277(4) Uani d ? . 1.000
C29 0.4366(2) 0.83810(10) 0.95350(10) 0.0274(4) Uani d ? . 1.000
C30 0.5919(2) 0.86370(10) 1.02150(10) 0.0369(4) Uani d ? . 1.000
C31 0.6393(2) 0.78790(10) 0.97540(10) 0.0491(5) Uani d ? . 1.000
C32 0.6288(2) 0.78570(10) 0.87490(10) 0.0456(5) Uani d ? . 1.000
C33 0.4750(2) 0.76310(10) 0.80710(10) 0.0307(4) Uani d ? . 1.000
C34 0.9342(5) 1.0770(5) 0.9740(4) 0.092(2) Uani d ? . 0.500
C35 0.9394(4) 1.1391(3) 1.0490(3) 0.1300(10) Uani d ? . 1.000
C36 1.0100(6) 0.9432(5) 0.9389(5) 0.105(2) Uani d ? D 0.500
B1 -0.1643(2) 0.59890(10) 0.71500(10) 0.0193(4) Uani d ? . 1.000
B2 0.0468(2) 0.57450(10) 0.79220(10) 0.0173(4) Uani d ? . 1.000
B3 0.0575(2) 0.67230(10) 0.68930(10) 0.0171(4) Uani d ? . 1.000
B4 0.1826(2) 0.82200(10) 0.65290(10) 0.0184(4) Uani d ? . 1.000
B5 0.0795(2) 0.64590(10) 0.52980(10) 0.0217(4) Uani d ? . 1.000
B6 0.3248(2) 0.97940(10) 0.65040(10) 0.0198(4) Uani d ? . 1.000
H1 -0.0629 0.7910 0.4858 0.056 Uiso c ? . 1.000
H2 -0.1219 0.7596 0.5613 0.056 Uiso c ? . 1.000
H3 -0.1191 0.9285 0.5139 0.097 Uiso c ? . 1.000
H4 -0.2650 0.8297 0.4859 0.097 Uiso c ? . 1.000
H5 -0.2216 0.9683 0.6235 0.100 Uiso c ? . 1.000
H6 -0.2145 0.8778 0.6542 0.100 Uiso c ? . 1.000
H7 0.0355 1.0492 0.6880 0.077 Uiso c ? . 1.000
H8 -0.0117 1.0308 0.7724 0.077 Uiso c ? . 1.000
H9 0.0295 0.8885 0.7464 0.042 Uiso c ? . 1.000
H10 0.1772 0.9852 0.7728 0.042 Uiso c ? . 1.000
H11 0.1639 0.8772 0.3972 0.032 Uiso c ? . 1.000
H12 0.3137 0.9041 0.3839 0.032 Uiso c ? . 1.000
H13 0.1085 0.7058 0.3428 0.039 Uiso c ? . 1.000
H14 0.1333 0.7441 0.2604 0.039 Uiso c ? . 1.000
H15 0.2563 0.6444 0.2910 0.042 Uiso c ? . 1.000
H16 0.3699 0.7562 0.3137 0.042 Uiso c ? . 1.000
H17 0.3215 0.6878 0.4590 0.039 Uiso c ? . 1.000
H18 0.4702 0.7164 0.4443 0.039 Uiso c ? . 1.000
H19 0.5189 0.8869 0.4959 0.035 Uiso c ? . 1.000
H20 0.4983 0.8499 0.5799 0.035 Uiso c ? . 1.000
H21 -0.3606 0.6450 0.5983 0.036 Uiso c ? . 1.000
H22 -0.6152 0.5930 0.5513 0.047 Uiso c ? . 1.000
H23 -0.7407 0.4866 0.6136 0.049 Uiso c ? . 1.000
H24 -0.6119 0.4318 0.7217 0.050 Uiso c ? . 1.000
H25 -0.3566 0.4840 0.7701 0.039 Uiso c ? . 1.000
H26 -0.0481 0.4672 0.8953 0.031 Uiso c ? . 1.000
H27 0.0583 0.3859 0.9827 0.041 Uiso c ? . 1.000
H28 0.2831 0.3872 0.9896 0.047 Uiso c ? . 1.000
H29 0.4029 0.4701 0.9088 0.045 Uiso c ? . 1.000
H30 0.2994 0.5540 0.8238 0.034 Uiso c ? . 1.000
H31 0.6151 1.0763 0.7885 0.035 Uiso c ? . 1.000
H32 0.7682 1.2428 0.9121 0.048 Uiso c ? . 1.000
H33 0.6785 1.3647 0.9277 0.053 Uiso c ? . 1.000
H34 0.4337 1.3186 0.8195 0.048 Uiso c ? . 1.000
H35 0.2788 1.1518 0.6964 0.033 Uiso c ? . 1.000
H36 0.4103 0.8902 0.9832 0.033 Uiso c ? . 1.000
H37 0.3681 0.7720 0.9457 0.033 Uiso c ? . 1.000
H38 0.6598 0.9318 1.0331 0.044 Uiso c ? . 1.000
H39 0.5952 0.8623 1.0848 0.044 Uiso c ? . 1.000
H40 0.7420 0.8075 1.0192 0.059 Uiso c ? . 1.000
H41 0.5746 0.7204 0.9668 0.059 Uiso c ? . 1.000
H42 0.6995 0.8518 0.8844 0.055 Uiso c ? . 1.000
H43 0.6533 0.7330 0.8442 0.055 Uiso c ? . 1.000
H44 0.4064 0.6934 0.7906 0.037 Uiso c ? . 1.000
H45 0.4753 0.7700 0.7463 0.037 Uiso c ? . 1.000
H46 0.320(2) 0.8110(10) 0.8100(10) 0.025(4) Uiso d ? . 1.000
H47 0.435(2) 0.929(2) 0.792(2) 0.088(7) Uiso d ? . 1.000
H48 0.257(2) 0.8240(10) 0.5180(10) 0.031(4) Uiso d ? . 1.000
H49 0.029(2) 0.524(2) 0.4340(10) 0.066(6) Uiso d ? . 1.000
H50 0.9908 1.1152 0.9462 0.109 Uiso c ? . 0.500
H51 0.8295 1.0360 0.9239 0.109 Uiso c ? . 0.500
H52 1.0408 1.1807 1.0986 0.156 Uiso c ? . 0.500
H53 0.8972 1.1830 1.0280 0.156 Uiso c ? . 0.500
H54 0.8789 1.1018 1.0758 0.156 Uiso c ? D 0.500
H55 0.9159 0.9050 0.8849 0.136 Uiso c ? D 0.500
H56 1.0849 0.9851 0.9248 0.136 Uiso c ? . 0.500
H57 1.0103 1.1896 1.0382 0.156 Uiso c ? . 0.500
H58 0.9312 1.1723 1.1088 0.156 Uiso c ? . 0.500
H59 0.8405 1.1077 0.9913 0.156 Uiso c ? . 0.500

loop_
_atom_site_aniso_label
_atom_site_aniso_U_11
_atom_site_aniso_U_22
_atom_site_aniso_U_33
_atom_site_aniso_U_12
_atom_site_aniso_U_13
_atom_site_aniso_U_23
O1 0.0194(5) 0.0194(5) 0.0248(5) 0.0088(4) 0.0115(4) 0.0144(4)
O2 0.0229(5) 0.0262(5) 0.0324(5) 0.0129(4) 0.0170(4) 0.0211(4)
O3 0.0186(5) 0.0172(5) 0.0244(5) 0.0075(4) 0.0101(4) 0.0132(4)
O4 0.0215(5) 0.0102(4) 0.0169(4) 0.0034(4) 0.0087(4) 0.0062(3)
O5 0.0472(7) 0.0098(5) 0.0215(5) 0.0011(4) 0.0192(4) 0.0046(4)
O6 0.0268(6) 0.0105(4) 0.0209(4) 0.0033(4) 0.0133(4) 0.0065(4)
O7 0.0197(5) 0.0106(4) 0.0213(4) 0.0043(4) 0.0085(4) 0.0087(4)
O8 0.0235(5) 0.0195(5) 0.0322(5) 0.0024(4) 0.0034(4) 0.0187(4)
O9 0.0425(7) 0.0084(4) 0.0235(5) 0.0002(4) 0.0179(4) 0.0033(4)
O10 0.0609(8) 0.0113(5) 0.0289(5) 0.0038(5) 0.0298(5) 0.0063(4)
O11 0.0329(6) 0.0176(5) 0.0298(5) 0.0027(5) 0.0040(5) 0.0124(4)
O12 0.065(2) 0.098(2) 0.076(2) 0.0130(10) 0.0150(10) 0.0200(10)
N1 0.0185(6) 0.0190(6) 0.0307(6) 0.0024(5) 0.0038(5) 0.0154(5)
N2 0.0299(7) 0.0092(5) 0.0190(5) 0.0017(5) 0.0114(5) 0.0043(4)
N3 0.0204(7) 0.0163(6) 0.0217(5) 0.0047(5) 0.0061(5) 0.0090(5)
C1 0.0234(9) 0.0380(10) 0.0520(10) -0.0047(7) -0.0066(7) 0.0294(8)
C2 0.0200(10) 0.073(2) 0.131(2) 0.0040(10) -0.0080(10) 0.0840(10)
C3 0.0480(10) 0.073(2) 0.164(2) 0.0420(10) 0.0470(10) 0.079(2)
C4 0.0470(10) 0.0440(10) 0.131(2) 0.0333(9) 0.0500(10) 0.0500(10)
C5 0.0370(10) 0.0294(9) 0.0525(9) 0.0210(8) 0.0283(8) 0.0195(7)
C6 0.0361(9) 0.0183(7) 0.0216(6) 0.0084(7) 0.0092(6) 0.0100(6)
C7 0.0430(10) 0.0198(7) 0.0216(7) 0.0058(7) 0.0101(7) 0.0060(6)
C8 0.0490(10) 0.0180(7) 0.0365(8) 0.0078(7) 0.0280(7) 0.0082(6)
C9 0.0370(10) 0.0235(8) 0.0469(8) 0.0146(7) 0.0261(7) 0.0190(7)
C10 0.0279(9) 0.0251(8) 0.0318(8) 0.0070(7) 0.0112(6) 0.0141(6)
C11 0.0256(8) 0.0214(7) 0.0274(7) 0.0126(6) 0.0168(6) 0.0108(6)
C12 0.0292(8) 0.0383(9) 0.0350(8) 0.0186(7) 0.0181(7) 0.0215(7)
C13 0.0297(9) 0.0540(10) 0.0427(9) 0.0256(9) 0.0141(7) 0.0249(8)
C14 0.0227(9) 0.0470(10) 0.0550(10) 0.0169(8) 0.0198(8) 0.0181(8)
C15 0.0331(9) 0.0470(10) 0.0700(10) 0.0227(8) 0.0366(9) 0.0359(9)
C16 0.0319(9) 0.0380(9) 0.0512(9) 0.0224(8) 0.0283(8) 0.0301(8)
C17 0.0230(7) 0.0126(6) 0.0167(6) 0.0054(6) 0.0066(5) 0.0049(5)
C18 0.0262(8) 0.0215(7) 0.0244(7) 0.0056(6) 0.0079(6) 0.0119(6)
C19 0.0440(10) 0.0266(8) 0.0315(8) 0.0117(7) 0.0124(7) 0.0205(7)
C20 0.0490(10) 0.0309(9) 0.0383(8) 0.0239(8) 0.0091(8) 0.0207(7)
C21 0.0430(10) 0.0430(10) 0.0433(9) 0.0313(9) 0.0196(8) 0.0239(8)
C22 0.0326(9) 0.0280(8) 0.0313(8) 0.0172(7) 0.0158(7) 0.0156(6)
C23 0.0259(8) 0.0135(6) 0.0166(6) 0.0035(6) 0.0101(5) 0.0082(5)
C24 0.0279(8) 0.0208(7) 0.0294(7) 0.0025(6) 0.0093(6) 0.0130(6)
C25 0.0340(10) 0.0318(9) 0.0244(7) -0.0084(7) 0.0024(6) 0.0109(6)
C26 0.0630(10) 0.0174(8) 0.0235(8) -0.0065(8) 0.0176(7) 0.0006(6)
C27 0.0680(10) 0.0165(7) 0.0425(9) 0.0161(8) 0.0342(8) 0.0123(7)
C28 0.0381(9) 0.0171(7) 0.0280(7) 0.0098(6) 0.0161(6) 0.0108(6)
C29 0.0312(8) 0.0269(8) 0.0223(7) 0.0092(7) 0.0122(6) 0.0118(6)
C30 0.0323(9) 0.0372(9) 0.0275(8) 0.0049(7) 0.0034(6) 0.0193(7)
C31 0.0280(10) 0.0480(10) 0.0650(10) 0.0172(9) 0.0061(8) 0.0327(9)
C32 0.0321(9) 0.0420(10) 0.0660(10) 0.0212(9) 0.0242(8) 0.0179(9)
C33 0.0340(9) 0.0249(8) 0.0335(8) 0.0138(7) 0.0175(7) 0.0083(6)
C34 0.035(2) 0.142(4) 0.089(3) 0.008(3) 0.013(2) 0.091(3)
C35 0.087(2) 0.134(3) 0.144(3) 0.042(2) 0.039(2) 0.044(3)
C36 0.032(3) 0.088(4) 0.143(6) 0.004(3) 0.044(3) -0.001(3)
B1 0.0251(8) 0.0171(8) 0.0187(7) 0.0106(7) 0.0117(6) 0.0080(6)
B2 0.0210(8) 0.0131(7) 0.0163(7) 0.0062(6) 0.0088(6) 0.0051(6)
B3 0.0197(8) 0.0135(7) 0.0181(7) 0.0053(6) 0.0091(6) 0.0081(6)
B4 0.0224(8) 0.0117(7) 0.0183(7) 0.0046(6) 0.0087(6) 0.0064(5)
B5 0.0259(9) 0.0122(7) 0.0225(7) 0.0026(7) 0.0124(7) 0.0066(6)
B6 0.0240(8) 0.0125(7) 0.0187(7) 0.0045(6) 0.0074(6) 0.0078(5)

loop_
_atom_type_symbol
_atom_type_description
_atom_type_scat_dispersion_real
_atom_type_scat_dispersion_imag
_atom_type_scat_source
C C 0.0033 0.0016 'International Tables Vol C Tables 4.2.6.8 and 6.1.1.4'
H H 0.0000 0.0000 'International Tables Vol C Tables 4.2.6.8 and 6.1.1.4'
N N 0.0061 0.0033 'International Tables Vol C Tables 4.2.6.8 and 6.1.1.4'
O O 0.0106 0.0060 'International Tables Vol C Tables 4.2.6.8 and 6.1.1.4'
B B 0.1023 0.0942 'International Tables Vol C Tables 4.2.6.8 and 6.1.1.4'

loop_
_geom_angle_atom_site_label_1
_geom_angle_atom_site_label_2
_geom_angle_atom_site_label_3
_geom_angle_site_symmetry_1
_geom_angle_site_symmetry_3
_geom_angle
_geom_angle_publ_flag
B1 O1 B3 . . 122.10(10) yes
B1 O2 B2 . . 119.40(10) yes
B2 O3 B3 . . 121.80(10) yes
B3 O4 B4 . . 123.90(10) yes
B4 O5 B5 . . 122.40(10) yes
B3 O6 B5 . . 124.00(10) yes
B4 O7 B6 . . 112.20(10) yes
N1 O8 B6 . . 108.30(10) yes
N2 O9 B6 . . 113.50(10) yes
B5 O10 H49 . . 109.0(10) no
N3 O11 H47 . . 99.0(10) no
C34 O12 C36 . . 119.9(5) yes
O8 N1 C1 . . 107.80(10) yes
O8 N1 C5 . . 109.70(10) yes
O8 N1 B4 . . 102.40(10) yes
C1 N1 C5 . . 111.1(2) yes
C1 N1 B4 . . 114.70(10) yes
C5 N1 B4 . . 110.80(10) yes
O9 N2 C6 . . 109.90(10) yes
O9 N2 C10 . . 109.00(10) yes
O9 N2 H48 . . 109.0(10) no
C6 N2 C10 . . 111.70(10) yes
C6 N2 H48 . . 109.0(10) no
C10 N2 H48 . . 108.0(10) no
O11 N3 C29 . . 108.30(10) yes
O11 N3 C33 . . 110.50(10) yes
O11 N3 H46 . . 107.0(10) no
C29 N3 C33 . . 113.10(10) yes
C29 N3 H46 . . 109.6(9) no
C33 N3 H46 . . 108.0(10) no
N1 C1 C2 . . 111.6(2) yes
N1 C1 H1 . . 108.9 no
N1 C1 H2 . . 108.9 no
C2 C1 H1 . . 109.0 no
C2 C1 H2 . . 109.0 no
H1 C1 H2 . . 109.3 no
C1 C2 C3 . . 112.0(2) yes
C1 C2 H3 . . 108.8 no
C1 C2 H4 . . 108.7 no
C3 C2 H3 . . 109.0 no
C3 C2 H4 . . 108.9 no
H3 C2 H4 . . 109.4 no
C2 C3 C4 . . 108.3(2) yes
C2 C3 H5 . . 109.6 no
C2 C3 H6 . . 109.7 no
C4 C3 H5 . . 109.8 no
C4 C3 H6 . . 109.8 no
H5 C3 H6 . . 109.7 no
C3 C4 C5 . . 110.2(2) yes
C3 C4 H7 . . 109.4 no
C3 C4 H8 . . 109.3 no
C5 C4 H7 . . 109.3 no
C5 C4 H8 . . 109.3 no
H7 C4 H8 . . 109.4 no
N1 C5 C4 . . 114.1(2) yes
N1 C5 H9 . . 108.3 no
N1 C5 H10 . . 108.2 no
C4 C5 H9 . . 108.3 no
C4 C5 H10 . . 108.4 no
H9 C5 H10 . . 109.4 no
N2 C6 C7 . . 109.20(10) yes
N2 C6 H11 . . 109.5 no
N2 C6 H12 . . 109.6 no
C7 C6 H11 . . 109.6 no
C7 C6 H12 . . 109.6 no
H11 C6 H12 . . 109.4 no
C6 C7 C8 . . 111.40(10) yes
C6 C7 H13 . . 109.0 no
C6 C7 H14 . . 109.0 no
C8 C7 H13 . . 109.0 no
C8 C7 H14 . . 109.0 no
H13 C7 H14 . . 109.4 no
C7 C8 C9 . . 110.50(10) yes
C7 C8 H15 . . 109.3 no
C7 C8 H16 . . 109.2 no
C9 C8 H15 . . 109.2 no
C9 C8 H16 . . 109.1 no
H15 C8 H16 . . 109.5 no
C8 C9 C10 . . 110.80(10) yes
C8 C9 H17 . . 109.1 no
C8 C9 H18 . . 109.1 no
C10 C9 H17 . . 109.2 no
C10 C9 H18 . . 109.1 no
H17 C9 H18 . . 109.5 no
N2 C10 C9 . . 109.60(10) yes
N2 C10 H19 . . 109.4 no
N2 C10 H20 . . 109.4 no
C9 C10 H19 . . 109.5 no
C9 C10 H20 . . 109.4 no
H19 C10 H20 . . 109.5 no
C12 C11 C16 . . 117.0(2) yes
C12 C11 B1 . . 121.50(10) yes
C16 C11 B1 . . 121.4(2) yes
C11 C12 C13 . . 121.7(2) yes
C11 C12 H21 . . 119.2 no
C13 C12 H21 . . 119.1 no
C12 C13 C14 . . 119.8(2) yes
C12 C13 H22 . . 120.1 no
C14 C13 H22 . . 120.2 no
C13 C14 C15 . . 120.1(2) yes
C13 C14 H23 . . 120.0 no
C15 C14 H23 . . 120.0 no
C14 C15 C16 . . 120.2(2) yes
C14 C15 H24 . . 119.9 no
C16 C15 H24 . . 119.9 no
C11 C16 C15 . . 121.3(2) yes
C11 C16 H25 . . 119.4 no
C15 C16 H25 . . 119.3 no
C18 C17 C22 . . 117.0(2) yes
C18 C17 B2 . . 122.2(2) yes
C22 C17 B2 . . 120.80(10) yes
C17 C18 C19 . . 121.3(2) yes
C17 C18 H26 . . 119.3 no
C19 C18 H26 . . 119.4 no
C18 C19 C20 . . 120.2(2) yes
C18 C19 H27 . . 119.9 no
C20 C19 H27 . . 119.9 no
C19 C20 C21 . . 119.9(2) yes
C19 C20 H28 . . 120.1 no
C21 C20 H28 . . 120.0 no
C20 C21 C22 . . 119.8(2) yes
C20 C21 H29 . . 120.1 no
C22 C21 H29 . . 120.1 no
C17 C22 C21 . . 121.8(2) yes
C17 C22 H30 . . 119.1 no
C21 C22 H30 . . 119.1 no
C24 C23 C28 . . 116.50(10) yes
C24 C23 B6 . . 120.3(2) yes
C28 C23 B6 . . 123.2(2) yes
C23 C24 C25 . . 121.8(2) yes
C23 C24 H31 . . 119.1 no
C25 C24 H31 . . 119.1 no
C24 C25 C26 . . 120.3(2) yes
C24 C25 H32 . . 119.8 no
C26 C25 H32 . . 119.9 no
C25 C26 C27 . . 119.3(2) yes
C25 C26 H33 . . 120.4 no
C27 C26 H33 . . 120.3 no
C26 C27 C28 . . 120.4(2) yes
C26 C27 H34 . . 119.9 no
C28 C27 H34 . . 119.7 no
C23 C28 C27 . . 121.7(2) yes
C23 C28 H35 . . 119.2 no
C27 C28 H35 . . 119.1 no
N3 C29 C30 . . 111.30(10) yes
N3 C29 H36 . . 109.0 no
N3 C29 H37 . . 109.1 no
C30 C29 H36 . . 109.0 no
C30 C29 H37 . . 109.0 no
H36 C29 H37 . . 109.4 no
C29 C30 C31 . . 110.4(2) yes
C29 C30 H38 . . 109.2 no
C29 C30 H39 . . 109.2 no
C31 C30 H38 . . 109.2 no
C31 C30 H39 . . 109.3 no
H38 C30 H39 . . 109.5 no
C30 C31 C32 . . 110.2(2) yes
C30 C31 H40 . . 109.3 no
C30 C31 H41 . . 109.3 no
C32 C31 H40 . . 109.3 no
C32 C31 H41 . . 109.4 no
H40 C31 H41 . . 109.4 no
C31 C32 C33 . . 111.2(2) yes
C31 C32 H42 . . 109.1 no
C31 C32 H43 . . 109.1 no
C33 C32 H42 . . 109.0 no
C33 C32 H43 . . 109.0 no
H42 C32 H43 . . 109.5 no
N3 C33 C32 . . 111.80(10) yes
N3 C33 H44 . . 108.9 no
N3 C33 H45 . . 108.9 no
C32 C33 H44 . . 108.9 no
C32 C33 H45 . . 108.9 no
H44 C33 H45 . . 109.5 no
O12 C34 C35 . . 113.0(4) yes
O12 C34 H50 . . 109.3 no
O12 C34 H51 . . 108.5 no
C35 C34 H50 . . 108.6 no
C35 C34 H51 . . 108.4 no
H50 C34 H51 . . 108.9 no
C34 C35 H52 . . 110.0 no
C34 C35 H53 . . 108.8 no
C34 C35 H54 . . 109.6 no
C36 C35 H57 2_777 . 110.6 no
C36 C35 H58 2_777 . 109.3 no
C36 C35 H59 2_777 . 110.6 no
H52 C35 H53 . . 109.5 no
H52 C35 H54 . . 110.7 no
H53 C35 H54 . . 108.2 no
H57 C35 H58 . . 109.8 no
H57 C35 H59 . . 108.3 no
H58 C35 H59 . . 108.2 no
O12 C36 C35 . 2_777 125.5(8) yes
O12 C36 H55 . . 107.1 no
O12 C36 H56 . . 105.1 no
C35 C36 H55 2_777 . 103.0 no
C35 C36 H56 2_777 . 102.2 no
H55 C36 H56 . . 114.3 no
O1 B1 O2 . . 121.1(2) yes
O1 B1 C11 . . 121.8(2) yes
O2 B1 C11 . . 117.10(10) yes
O2 B2 O3 . . 121.0(2) yes
O2 B2 C17 . . 118.40(10) yes
O3 B2 C17 . . 120.6(2) yes
O1 B3 O3 . . 111.70(10) yes
O1 B3 O4 . . 111.10(10) yes
O1 B3 O6 . . 108.60(10) yes
O3 B3 O4 . . 107.80(10) yes
O3 B3 O6 . . 107.10(10) yes
O4 B3 O6 . . 110.50(10) yes
O4 B4 O5 . . 114.30(10) yes
O4 B4 O7 . . 114.50(10) yes
O4 B4 N1 . . 111.50(10) yes
O5 B4 O7 . . 110.70(10) yes
O5 B4 N1 . . 105.40(10) yes
O7 B4 N1 . . 99.00(10) yes
O5 B5 O6 . . 120.40(10) yes
O5 B5 O10 . . 116.40(10) yes
O6 B5 O10 . . 123.10(10) yes
O7 B6 O8 . . 105.10(10) yes
O7 B6 O9 . . 112.80(10) yes
O7 B6 C23 . . 113.80(10) yes
O8 B6 O9 . . 107.60(10) yes
O8 B6 C23 . . 114.10(10) yes
O9 B6 C23 . . 103.50(10) yes

loop_
_geom_bond_atom_site_label_1
_geom_bond_atom_site_label_2
_geom_bond_site_symmetry_1
_geom_bond_site_symmetry_2
_geom_bond_distance
_geom_bond_publ_flag
O1 B1 . . 1.345(2) yes
O1 B3 . . 1.464(2) yes
O2 B1 . . 1.394(2) yes
O2 B2 . . 1.385(2) yes
O3 B2 . . 1.347(2) yes
O3 B3 . . 1.480(2) yes
O4 B3 . . 1.468(2) yes
O4 B4 . . 1.418(2) yes
O5 B4 . . 1.452(2) yes
O5 B5 . . 1.376(2) yes
O6 B3 . . 1.479(2) yes
O6 B5 . . 1.352(2) yes
O7 B4 . . 1.443(2) yes
O7 B6 . . 1.451(2) yes
O8 N1 . . 1.443(2) yes
O8 B6 . . 1.512(2) yes
O9 N2 . . 1.428(2) yes
O9 B6 . . 1.514(2) yes
O10 B5 . . 1.355(2) yes
O10 H49 . . 0.87(3) no
O11 N3 . . 1.428(2) yes
O11 H47 . . 1.12(3) no
O12 C34 . . 1.636(8) yes
O12 C36 . . 1.160(10) yes
N1 C1 . . 1.488(2) yes
N1 C5 . . 1.494(2) yes
N1 B4 . . 1.656(2) yes
N2 C6 . . 1.484(2) yes
N2 C10 . . 1.486(2) yes
N2 H48 . . 0.96(2) no
N3 C29 . . 1.484(2) yes
N3 C33 . . 1.490(2) yes
N3 H46 . . 0.98(2) no
C1 C2 . . 1.558(4) yes
C1 H1 . . 0.98 no
C1 H2 . . 0.98 no
C2 C3 . . 1.524(4) yes
C2 H3 . . 0.98 no
C2 H4 . . 0.98 no
C3 C4 . . 1.487(4) yes
C3 H5 . . 0.98 no
C3 H6 . . 0.98 no
C4 C5 . . 1.508(3) yes
C4 H7 . . 0.98 no
C4 H8 . . 0.98 no
C5 H9 . . 0.98 no
C5 H10 . . 0.98 no
C6 C7 . . 1.517(2) yes
C6 H11 . . 0.98 no
C6 H12 . . 0.98 no
C7 C8 . . 1.512(3) yes
C7 H13 . . 0.98 no
C7 H14 . . 0.98 no
C8 C9 . . 1.518(3) yes
C8 H15 . . 0.98 no
C8 H16 . . 0.98 no
C9 C10 . . 1.519(2) yes
C9 H17 . . 0.98 no
C9 H18 . . 0.98 no
C10 H19 . . 0.98 no
C10 H20 . . 0.98 no
C11 C12 . . 1.397(2) yes
C11 C16 . . 1.399(2) yes
C11 B1 . . 1.567(2) yes
C12 C13 . . 1.385(2) yes
C12 H21 . . 0.98 no
C13 C14 . . 1.380(3) yes
C13 H22 . . 0.98 no
C14 C15 . . 1.370(3) yes
C14 H23 . . 0.98 no
C15 C16 . . 1.388(3) yes
C15 H24 . . 0.98 no
C16 H25 . . 0.98 no
C17 C18 . . 1.397(2) yes
C17 C22 . . 1.393(2) yes
C17 B2 . . 1.571(2) yes
C18 C19 . . 1.394(2) yes
C18 H26 . . 0.98 no
C19 C20 . . 1.372(3) yes
C19 H27 . . 0.98 no
C20 C21 . . 1.379(3) yes
C20 H28 . . 0.98 no
C21 C22 . . 1.391(3) yes
C21 H29 . . 0.98 no
C22 H30 . . 0.98 no
C23 C24 . . 1.397(2) yes
C23 C28 . . 1.391(2) yes
C23 B6 . . 1.611(2) yes
C24 C25 . . 1.392(2) yes
C24 H31 . . 0.98 no
C25 C26 . . 1.372(3) yes
C25 H32 . . 0.98 no
C26 C27 . . 1.373(3) yes
C26 H33 . . 0.98 no
C27 C28 . . 1.395(2) yes
C27 H34 . . 0.98 no
C28 H35 . . 0.98 no
C29 C30 . . 1.506(3) yes
C29 H36 . . 0.98 no
C29 H37 . . 0.98 no
C30 C31 . . 1.513(3) yes
C30 H38 . . 0.98 no
C30 H39 . . 0.98 no
C31 C32 . . 1.521(3) yes
C31 H40 . . 0.98 no
C31 H41 . . 0.98 no
C32 C33 . . 1.507(3) yes
C32 H42 . . 0.98 no
C32 H43 . . 0.98 no
C33 H44 . . 0.98 no
C33 H45 . . 0.98 no
C34 C35 . . 1.267(8) yes
C34 H50 . . 0.98 no
C34 H51 . . 0.99 no
C35 C36 . 2_777 1.560(10) yes
C35 H52 . . 0.96 no
C35 H53 . . 0.99 no
C35 H54 . . 0.98 no
C35 H57 . . 0.98 no
C35 H58 . . 0.98 no
C35 H59 . . 1.00 no
C36 H55 . . 0.94 no
C36 H56 . . 0.97 no

loop_
_geom_contact_atom_site_label_1
_geom_contact_atom_site_label_2
_geom_contact_distance
_geom_contact_site_symmetry_2
_geom_contact_publ_flag
O3 N3 3.111(2) . no
O3 C33 3.293(2) . no
O3 O10 3.379(2) 2_566 no
O3 C29 3.395(2) . no
O4 N3 2.621(2) . no
O4 O11 3.249(2) . no
O4 C33 3.332(2) . no
O4 C29 3.545(2) . no
O6 O10 2.662(2) 2_566 no
O6 O6 3.404(2) 2_566 no
O6 B5 3.426(2) 2_566 no
O7 O11 2.592(2) . no
O7 N3 3.046(2) . no
O10 B2 3.358(2) 2_566 no
O10 B3 3.497(2) 2_566 no
O10 B5 3.590(2) 2_566 no
O11 C24 3.346(2) . no
O11 B4 3.427(2) . no
O11 C29 3.582(2) 2_677 no
N3 B4 3.299(2) . no
N3 B3 3.452(2) . no
C3 C10 3.518(3) 1_455 no
C7 C18 3.541(2) 2_566 no
C8 C25 3.574(2) 2_676 no
C12 C13 3.589(3) 2_466 no
C13 C33 3.590(3) 1_455 no
C18 C18 3.577(3) 2_567 no
C25 C29 3.531(2) 2_677 no

loop_
_geom_torsion_atom_site_label_1
_geom_torsion_atom_site_label_2
_geom_torsion_atom_site_label_3
_geom_torsion_atom_site_label_4
_geom_torsion_site_symmetry_4
_geom_torsion
_geom_torsion_publ_flag
O1 B1 O2 B2 . -2.2(2) no
O1 B1 C11 C12 . 5.1(2) no
O1 B1 C11 C16 . -178.9(2) no
O1 B3 O3 B2 . 19.0(2) no
O1 B3 O4 B4 . -95.1(2) no
O1 B3 O6 B5 . 108.1(2) no
O2 B1 O1 B3 . 11.0(2) no
O2 B1 C11 C12 . -173.60(10) no
O2 B1 C11 C16 . 2.3(2) no
O2 B2 O3 B3 . -12.4(2) no
O2 B2 C17 C18 . -11.6(2) no
O2 B2 C17 C22 . 166.90(10) no
O3 B2 O2 B1 . 3.0(2) no
O3 B2 C17 C18 . 168.90(10) no
O3 B2 C17 C22 . -12.6(2) no
O3 B3 O1 B1 . -18.3(2) no
O3 B3 O4 B4 . 142.20(10) no
O3 B3 O6 B5 . -131.2(2) no
O4 B3 O1 B1 . -138.70(10) no
O4 B3 O3 B2 . 141.30(10) no
O4 B3 O6 B5 . -14.0(2) no
O4 B4 O5 B5 . 5.9(2) no
O4 B4 O7 B6 . -148.60(10) no
O4 B4 N1 O8 . 156.20(10) no
O4 B4 N1 C1 . -87.4(2) no
O4 B4 N1 C5 . 39.3(2) no
O5 B4 O4 B3 . -22.1(2) no
O5 B4 O7 B6 . 80.4(2) no
O5 B4 N1 O8 . -79.20(10) no
O5 B4 N1 C1 . 37.2(2) no
O5 B4 N1 C5 . 163.90(10) no
O5 B5 O6 B3 . 0.4(3) no
O6 B3 O1 B1 . 99.6(2) no
O6 B3 O3 B2 . -99.8(2) no
O6 B3 O4 B4 . 25.4(2) no
O6 B5 O5 B4 . 4.4(3) no
O7 B4 O4 B3 . -151.20(10) no
O7 B4 O5 B5 . 136.9(2) no
O7 B4 N1 O8 . 35.20(10) no
O7 B4 N1 C1 . 151.60(10) no
O7 B4 N1 C5 . -81.60(10) no
O7 B6 O8 N1 . 11.9(2) no
O7 B6 O9 N2 . 45.6(2) no
O7 B6 C23 C24 . 48.2(2) no
O7 B6 C23 C28 . -130.1(2) no
O8 N1 C1 C2 . -70.7(2) no
O8 N1 C5 C4 . 65.8(2) no
O8 B6 O7 B4 . 14.0(2) no
O8 B6 O9 N2 . -69.9(2) no
O8 B6 C23 C24 . 168.80(10) no
O8 B6 C23 C28 . -9.4(2) no
O9 N2 C6 C7 . -179.00(10) no
O9 N2 C10 C9 . 178.20(10) no
O9 B6 O7 B4 . -103.00(10) no
O9 B6 O8 N1 . 132.30(10) no
O9 B6 C23 C24 . -74.6(2) no
O9 B6 C23 C28 . 107.1(2) no
O10 B5 O5 B4 . -175.6(2) no
O10 B5 O6 B3 . -179.6(2) no
O11 N3 C29 C30 . -68.5(2) no
O11 N3 C33 C32 . 69.0(2) no
N1 O8 B6 C23 . -113.50(10) no
N1 C1 C2 C3 . -53.6(3) no
N1 C5 C4 C3 . 58.7(3) no
N1 B4 O4 B3 . 97.4(2) no
N1 B4 O5 B5 . -117.0(2) no
N1 B4 O7 B6 . -29.90(10) no
N2 O9 B6 C23 . 169.00(10) no
N2 C6 C7 C8 . -57.0(2) no
N2 C10 C9 C8 . 56.8(2) no
N3 C29 C30 C31 . -56.6(2) no
N3 C33 C32 C31 . 53.2(2) no
C1 N1 O8 B6 . -150.20(10) no
C1 N1 C5 C4 . -53.2(2) no
C1 C2 C3 C4 . 57.7(3) no
C2 C1 N1 C5 . 49.4(2) no
C2 C1 N1 B4 . 176.0(2) no
C2 C3 C4 C5 . -59.1(3) no
C4 C5 N1 B4 . 178.1(2) no
C5 N1 O8 B6 . 88.8(2) no
C6 N2 O9 B6 . 120.90(10) no
C6 N2 C10 C9 . -60.2(2) no
C6 C7 C8 C9 . 55.0(2) no
C7 C6 N2 C10 . 59.9(2) no
C7 C8 C9 C10 . -54.7(2) no
C10 N2 O9 B6 . -116.40(10) no
C11 C12 C13 C14 . 0.0(3) no
C11 C16 C15 C14 . -0.4(3) no
C11 B1 O1 B3 . -167.70(10) no
C11 B1 O2 B2 . 176.50(10) no
C12 C11 C16 C15 . 0.2(3) no
C12 C13 C14 C15 . -0.1(3) no
C13 C12 C11 C16 . -0.1(3) no
C13 C12 C11 B1 . 176.0(2) no
C13 C14 C15 C16 . 0.3(3) no
C15 C16 C11 B1 . -175.9(2) no
C17 C18 C19 C20 . -0.9(3) no
C17 C22 C21 C20 . -0.5(3) no
C17 B2 O2 B1 . -176.50(10) no
C17 B2 O3 B3 . 167.10(10) no
C18 C17 C22 C21 . -0.3(2) no
C18 C19 C20 C21 . 0.0(3) no
C19 C18 C17 C22 . 1.0(2) no
C19 C18 C17 B2 . 179.50(10) no
C19 C20 C21 C22 . 0.7(3) no
C21 C22 C17 B2 . -178.8(2) no
C23 C24 C25 C26 . -1.0(3) no
C23 C28 C27 C26 . 0.3(3) no
C23 B6 O7 B4 . 139.50(10) no
C24 C23 C28 C27 . -1.1(2) no
C24 C25 C26 C27 . 0.2(3) no
C25 C24 C23 C28 . 1.4(2) no
C25 C24 C23 B6 . -177.00(10) no
C25 C26 C27 C28 . 0.2(3) no
C27 C28 C23 B6 . 177.20(10) no
C29 N3 C33 C32 . -52.7(2) no
C29 C30 C31 C32 . 57.5(2) no
C30 C29 N3 C33 . 54.4(2) no
C30 C31 C32 C33 . -56.0(2) no
C34 O12 C36 C35 2_777 -175.7(4) no
C35 C34 O12 C36 . -175.3(5) no
B4 N1 O8 B6 . -28.90(10) no
